data_7111975
loop_
_publ_author_name
'Javier Ruiz'
'Lucia Garcia'
'Carmen Mejuto'
'Marilin Vivanco'
'M. Rosario Diaz'
'Santiago Garcia-Grand'

_publ_section_title
;
 Strong electron-donating metalla-N-heterocyclic carbenes
;
_journal_name_full Chem.Commun.
_journal_page_first 2129
_journal_paper_doi 10.1039/c3cc47987k
_journal_volume 50
_journal_year 2014
_chemical_absolute_configuration ad
_chemical_formula_moiety 'C44 H50 Cl Fe N4 O Ru, F6 P, C4 H8 O'
_chemical_formula_sum 'C48 H58 Cl F6 Fe N4 O2 P Ru'
_chemical_formula_weight 1060.32
_chemical_name_systematic
;
 ?
;
_space_group_IT_number 33
_symmetry_cell_setting orthorhombic
_symmetry_space_group_name_Hall 'P 2c -2n'
_symmetry_space_group_name_H-M 'P n a 21'
_atom_sites_solution_hydrogens geom
_atom_sites_solution_primary direct
_atom_sites_solution_secondary difmap
_audit_creation_method SHELXL-97
_cell_angle_alpha 90.00
_cell_angle_beta 90.00
_cell_angle_gamma 90.00
_cell_formula_units_Z 4
_cell_length_a 25.0135(6)
_cell_length_b 10.8950(3)
_cell_length_c 17.0457(4)
_cell_measurement_reflns_used 4840
_cell_measurement_temperature 150.0(1)
_cell_measurement_theta_max 31
_cell_measurement_theta_min 3
_cell_volume 4645.3(2)
_computing_cell_refinement
;
CrysAlisPro, Agilent Technologies,
Version 1.171.35.19 (release 27-10-2011 CrysAlis171 .NET)
(compiled Oct 27 2011,15:02:11)
;
_computing_data_collection
;
CrysAlisPro, Agilent Technologies,
Version 1.171.35.19 (release 27-10-2011 CrysAlis171 .NET)
(compiled Oct 27 2011,15:02:11)
;
_computing_data_reduction
;
CrysAlisPro, Agilent Technologies,
Version 1.171.35.19 (release 27-10-2011 CrysAlis171 .NET)
(compiled Oct 27 2011,15:02:11)
;
_computing_structure_refinement 'SHELXL-97 (Sheldrick, 1997)'
_diffrn_ambient_temperature 150.0(1)
_diffrn_detector_area_resol_mean 10.2673
_diffrn_measured_fraction_theta_full 0.997
_diffrn_measured_fraction_theta_max 0.912
_diffrn_measurement_device_type 'Xcalibur, Ruby, Gemini'
_diffrn_measurement_method '\w scans'
_diffrn_radiation_monochromator graphite
_diffrn_radiation_source 'Enhance (Mo) X-ray Source'
_diffrn_radiation_type 'Mo K\a'
_diffrn_radiation_wavelength 0.7107
_diffrn_reflns_av_R_equivalents 0.0587
_diffrn_reflns_av_sigmaI/netI 0.0984
_diffrn_reflns_limit_h_max 21
_diffrn_reflns_limit_h_min -35
_diffrn_reflns_limit_k_max 14
_diffrn_reflns_limit_k_min -15
_diffrn_reflns_limit_l_max 24
_diffrn_reflns_limit_l_min -23
_diffrn_reflns_number 22674
_diffrn_reflns_theta_full 25.00
_diffrn_reflns_theta_max 31.48
_diffrn_reflns_theta_min 3.26
_exptl_absorpt_coefficient_mu 0.797
_exptl_absorpt_correction_T_max 0.981
_exptl_absorpt_correction_T_min 0.961
_exptl_absorpt_correction_type refdelf
_exptl_absorpt_process_details
;
Parkin S,Moezzi B & Hope H, (1995) J. Appl. Cryst. 28, 53-56
Cubic fit to sin(theta)/lambda - 24 parameters
;
_exptl_crystal_colour orange
_exptl_crystal_density_diffrn 1.516
_exptl_crystal_density_method 'not measured'
_exptl_crystal_description prismatic
_exptl_crystal_F_000 2184
_exptl_crystal_size_max 0.152
_exptl_crystal_size_mid 0.033
_exptl_crystal_size_min 0.030
_refine_diff_density_max 0.532
_refine_diff_density_min -0.779
_refine_diff_density_rms 0.111
_refine_ls_abs_structure_details
;
'Flack H D (1983), Acta Cryst. A39, 876-881'
The Bijvoet coefficient for the strongest 100 Bijvoet pairs is
 B = 0.957(0.002) and its probability is 1.000
Dirdif (Beurskens et al. 1999)
;
_refine_ls_abs_structure_Flack -0.01(2)
_refine_ls_extinction_method none
_refine_ls_goodness_of_fit_ref 1.054
_refine_ls_hydrogen_treatment mixed
_refine_ls_matrix_type full
_refine_ls_number_parameters 581
_refine_ls_number_reflns 11236
_refine_ls_number_restraints 1
_refine_ls_restrained_S_all 1.054
_refine_ls_R_factor_all 0.0910
_refine_ls_R_factor_gt 0.0611
_refine_ls_shift/su_max 0.001
_refine_ls_shift/su_mean 0.000
_refine_ls_structure_factor_coef Fsqd
_refine_ls_weighting_details 'calc w=1/[\s^2^(Fo^2^)+(0.0264P)^2^+0.9010P] where P=(Fo^2^+2Fc^2^)/3'
_refine_ls_weighting_scheme calc
_refine_ls_wR_factor_gt 0.0902
_refine_ls_wR_factor_ref 0.0998
_reflns_number_gt 8454
_reflns_number_total 11236
_reflns_threshold_expression >2sigma(I)
_cod_data_source_file c3cc47987k.txt
_cod_data_source_block Compound
_cod_original_sg_symbol_H-M Pna21
_cod_database_code 7111975

loop_
_symmetry_equiv_pos_as_xyz
'x, y, z'
'-x, -y, z+1/2'
'x+1/2, -y+1/2, z'
'-x+1/2, y+1/2, z+1/2'

loop_
_atom_site_label
_atom_site_type_symbol
_atom_site_fract_x
_atom_site_fract_y
_atom_site_fract_z
_atom_site_U_iso_or_equiv
_atom_site_adp_type
_atom_site_occupancy
_atom_site_symmetry_multiplicity
_atom_site_calc_flag
_atom_site_refinement_flags
Ru1 Ru 0.095311(12) 0.01431(3) 0.999925(19) 0.01287(8) Uani 1 1 d .
Fe1 Fe -0.09559(3) 0.00315(6) 1.05305(4) 0.01691(17) Uani 1 1 d .
Cl1 Cl 0.08246(4) -0.06720(11) 1.13010(8) 0.0196(2) Uani 1 1 d .
N1 N 0.01425(13) -0.0189(3) 0.9860(2) 0.0127(8) Uani 1 1 d .
N2 N -0.14146(15) 0.2156(4) 0.9638(3) 0.0233(10) Uani 1 1 d .
N3 N 0.00509(13) 0.1502(3) 1.0592(2) 0.0154(8) Uani 1 1 d .
N4 N 0.08062(13) 0.2563(3) 1.0875(2) 0.0163(8) Uani 1 1 d .
H4 H 0.0613 0.2945 1.1213 0.020 Uiso 1 1 calc R
O1 O -0.13075(13) -0.1579(4) 0.9274(3) 0.0356(10) Uani 1 1 d .
C1 C -0.11211(17) -0.0932(4) 0.9728(3) 0.0205(11) Uani 1 1 d .
C2 C -0.02039(16) 0.0475(4) 1.0256(3) 0.0129(9) Uani 1 1 d .
C3 C -0.02545(16) 0.2526(4) 1.0948(3) 0.0202(11) Uani 1 1 d .
H3A H -0.0628 0.2323 1.0956 0.030 Uiso 1 1 calc R
H3B H -0.0202 0.3258 1.0645 0.030 Uiso 1 1 calc R
H3C H -0.0132 0.2661 1.1475 0.030 Uiso 1 1 calc R
C4 C 0.05976(16) 0.1587(4) 1.0521(3) 0.0131(9) Uani 1 1 d .
C6 C -0.12346(15) 0.1349(4) 1.0016(4) 0.0193(9) Uani 1 1 d .
C7 C -0.16867(19) 0.2936(6) 0.9118(3) 0.0305(14) Uani 1 1 d .
C8 C -0.1985(2) 0.2386(7) 0.8518(4) 0.0435(18) Uani 1 1 d .
C9 C -0.2263(2) 0.3179(9) 0.8038(5) 0.068(3) Uani 1 1 d .
H9 H -0.2476 0.2852 0.7643 0.082 Uiso 1 1 calc R
C10 C -0.2238(3) 0.4436(11) 0.8120(5) 0.088(4) Uani 1 1 d .
H10 H -0.2427 0.4946 0.7781 0.105 Uiso 1 1 calc R
C11 C -0.1936(3) 0.4915(8) 0.8700(5) 0.069(3) Uani 1 1 d .
H11 H -0.1921 0.5764 0.8751 0.083 Uiso 1 1 calc R
C12 C -0.1648(2) 0.4206(6) 0.9221(4) 0.0421(17) Uani 1 1 d .
C13 C -0.1308(3) 0.4738(5) 0.9852(5) 0.061(2) Uani 1 1 d .
H13A H -0.1139 0.4088 1.0141 0.091 Uiso 1 1 calc R
H13B H -0.1526 0.5217 1.0201 0.091 Uiso 1 1 calc R
H13C H -0.1039 0.5253 0.9622 0.091 Uiso 1 1 calc R
C14 C -0.1985(2) 0.1024(7) 0.8382(4) 0.057(2) Uani 1 1 d .
H14A H -0.2214 0.0833 0.7947 0.085 Uiso 1 1 calc R
H14B H -0.2114 0.0614 0.8843 0.085 Uiso 1 1 calc R
H14C H -0.1628 0.0755 0.8269 0.085 Uiso 1 1 calc R
C15 C -0.00403(15) -0.1058(4) 0.9282(3) 0.0116(9) Uani 1 1 d .
C16 C -0.02141(16) -0.0575(4) 0.8562(3) 0.0148(10) Uani 1 1 d .
C17 C -0.03699(16) -0.1396(4) 0.7979(3) 0.0199(11) Uani 1 1 d .
H17 H -0.0484 -0.1098 0.7496 0.024 Uiso 1 1 calc R
C18 C -0.03577(18) -0.2657(5) 0.8109(3) 0.0239(12) Uani 1 1 d .
H18 H -0.0471 -0.3197 0.7721 0.029 Uiso 1 1 calc R
C19 C -0.01766(19) -0.3095(5) 0.8815(3) 0.0226(11) Uani 1 1 d .
H19 H -0.0162 -0.3939 0.8893 0.027 Uiso 1 1 calc R
C20 C -0.00140(16) -0.2319(4) 0.9421(3) 0.0157(10) Uani 1 1 d .
C21 C 0.01675(18) -0.2825(4) 1.0192(3) 0.0230(12) Uani 1 1 d .
H21A H 0.0266 -0.2162 1.0534 0.035 Uiso 1 1 calc R
H21B H 0.0471 -0.3350 1.0111 0.035 Uiso 1 1 calc R
H21C H -0.0117 -0.3288 1.0426 0.035 Uiso 1 1 calc R
C22 C -0.02555(18) 0.0788(4) 0.8407(3) 0.0217(11) Uani 1 1 d .
H22A H -0.0136 0.1232 0.8861 0.033 Uiso 1 1 calc R
H22B H -0.0621 0.0997 0.8297 0.033 Uiso 1 1 calc R
H22C H -0.0036 0.0999 0.7965 0.033 Uiso 1 1 calc R
C23 C -0.0924(3) 0.0446(6) 1.1740(3) 0.0379(15) Uani 1 1 d .
H23 H -0.0787 0.1172 1.1945 0.045 Uiso 1 1 calc R
C24 C -0.0636(2) -0.0626(6) 1.1585(3) 0.0370(16) Uani 1 1 d .
H24 H -0.0273 -0.0744 1.1671 0.044 Uiso 1 1 calc R
C25 C -0.0986(3) -0.1478(5) 1.1283(4) 0.0434(16) Uani 1 1 d .
H25 H -0.0901 -0.2274 1.1133 0.052 Uiso 1 1 calc R
C26 C -0.1492(2) -0.0938(7) 1.1242(4) 0.0448(18) Uani 1 1 d .
H26 H -0.1802 -0.1305 1.1052 0.054 Uiso 1 1 calc R
C27 C -0.1450(2) 0.0229(7) 1.1532(4) 0.0468(18) Uani 1 1 d .
H27 H -0.1729 0.0787 1.1581 0.056 Uiso 1 1 calc R
C28 C 0.13393(16) 0.3021(4) 1.0726(3) 0.0163(10) Uani 1 1 d .
C29 C 0.17639(17) 0.2667(4) 1.1214(3) 0.0178(11) Uani 1 1 d .
C30 C 0.22639(18) 0.3112(5) 1.1017(3) 0.0244(12) Uani 1 1 d .
H30 H 0.2559 0.2879 1.1314 0.029 Uiso 1 1 calc R
C31 C 0.23344(19) 0.3891(5) 1.0393(3) 0.0269(13) Uani 1 1 d .
H31 H 0.2676 0.4165 1.0270 0.032 Uiso 1 1 calc R
C32 C 0.19040(16) 0.4277(4) 0.9941(4) 0.0228(10) Uani 1 1 d .
H32 H 0.1957 0.4811 0.9523 0.027 Uiso 1 1 calc R
C33 C 0.13941(17) 0.3857(4) 1.0121(3) 0.0198(11) Uani 1 1 d .
C34 C 0.09127(18) 0.4306(4) 0.9656(3) 0.0280(12) Uani 1 1 d .
H34A H 0.1028 0.4879 0.9264 0.042 Uiso 1 1 calc R
H34B H 0.0665 0.4701 1.0004 0.042 Uiso 1 1 calc R
H34C H 0.0741 0.3620 0.9408 0.042 Uiso 1 1 calc R
C35 C 0.16810(19) 0.1861(5) 1.1911(3) 0.0258(12) Uani 1 1 d .
H35A H 0.1310 0.1639 1.1947 0.039 Uiso 1 1 calc R
H35B H 0.1785 0.2293 1.2378 0.039 Uiso 1 1 calc R
H35C H 0.1894 0.1133 1.1858 0.039 Uiso 1 1 calc R
C36 C 0.16661(16) -0.1226(4) 0.9803(3) 0.0219(12) Uani 1 1 d .
C37 C 0.18462(13) -0.0024(4) 1.0033(4) 0.0175(9) Uani 1 1 d .
H37 H 0.2049 0.0076 1.0485 0.021 Uiso 1 1 calc R
C38 C 0.17128(16) 0.1001(4) 0.9567(3) 0.0178(11) Uani 1 1 d .
H38 H 0.1858 0.1763 0.9688 0.021 Uiso 1 1 calc R
C39 C 0.13620(17) 0.0895(4) 0.8918(3) 0.0172(10) Uani 1 1 d .
C40 C 0.11321(18) -0.0261(5) 0.8776(3) 0.0176(10) Uani 1 1 d .
H40 H 0.0863 -0.0332 0.8402 0.021 Uiso 1 1 calc R
C41 C 0.13028(17) -0.1330(4) 0.9194(3) 0.0177(11) Uani 1 1 d .
H41 H 0.1169 -0.2097 0.9056 0.021 Uiso 1 1 calc R
C42 C 0.18918(18) -0.2369(5) 1.0191(3) 0.0252(13) Uani 1 1 d .
C43 C 0.23817(17) -0.2727(4) 0.9703(3) 0.0259(12) Uani 1 1 d .
H43A H 0.2541 -0.3452 0.9920 0.039 Uiso 1 1 calc R
H43B H 0.2637 -0.2068 0.9711 0.039 Uiso 1 1 calc R
H43C H 0.2274 -0.2883 0.9172 0.039 Uiso 1 1 calc R
C44 C 0.2037(2) -0.2251(5) 1.1048(4) 0.0390(16) Uani 1 1 d .
H44A H 0.2172 -0.3023 1.1236 0.059 Uiso 1 1 calc R
H44B H 0.1726 -0.2025 1.1344 0.059 Uiso 1 1 calc R
H44C H 0.2307 -0.1632 1.1109 0.059 Uiso 1 1 calc R
C45 C 0.12609(19) 0.1969(5) 0.8379(3) 0.0264(12) Uani 1 1 d .
H45A H 0.1452 0.2674 0.8567 0.040 Uiso 1 1 calc R
H45B H 0.0885 0.2147 0.8367 0.040 Uiso 1 1 calc R
H45C H 0.1381 0.1769 0.7859 0.040 Uiso 1 1 calc R
P1 P 0.34212(6) 0.08823(17) 0.23470(11) 0.0391(4) Uani 1 1 d .
F1 F 0.29225(14) 0.0410(4) 0.1862(3) 0.0654(13) Uani 1 1 d .
F2 F 0.39194(13) 0.1368(4) 0.2828(3) 0.0925(17) Uani 1 1 d .
F3 F 0.30960(14) 0.2072(4) 0.2611(3) 0.0714(13) Uani 1 1 d .
F4 F 0.37414(16) -0.0294(4) 0.2089(3) 0.097(2) Uani 1 1 d .
F5 F 0.36309(19) 0.1590(4) 0.1606(3) 0.0917(17) Uani 1 1 d .
F6 F 0.3208(2) 0.0194(5) 0.3098(3) 0.116(2) Uani 1 1 d .
O2 O 0.04661(12) 0.4798(3) 0.1619(2) 0.0239(8) Uani 1 1 d .
C46 C -0.00211(19) 0.5271(4) 0.1955(4) 0.0264(12) Uani 1 1 d .
H46A H -0.0188 0.4655 0.2284 0.032 Uiso 1 1 calc R
H46B H -0.0270 0.5498 0.1543 0.032 Uiso 1 1 calc R
C47 C 0.0125(2) 0.6371(5) 0.2431(4) 0.0422(16) Uani 1 1 d .
H47A H -0.0074 0.6390 0.2919 0.051 Uiso 1 1 calc R
H47B H 0.0055 0.7121 0.2142 0.051 Uiso 1 1 calc R
C48 C 0.0714(2) 0.6222(5) 0.2584(4) 0.0437(17) Uani 1 1 d .
H48A H 0.0889 0.7012 0.2633 0.052 Uiso 1 1 calc R
H48B H 0.0777 0.5749 0.3057 0.052 Uiso 1 1 calc R
C49 C 0.0904(2) 0.5552(5) 0.1878(4) 0.0347(14) Uani 1 1 d .
H49A H 0.1006 0.6127 0.1469 0.042 Uiso 1 1 calc R
H49B H 0.1211 0.5048 0.2006 0.042 Uiso 1 1 calc R
H42 H 0.159(2) -0.294(5) 1.003(5) 0.064(19) Uiso 1 1 d .

loop_
_atom_site_aniso_label
_atom_site_aniso_U_11
_atom_site_aniso_U_22
_atom_site_aniso_U_33
_atom_site_aniso_U_23
_atom_site_aniso_U_13
_atom_site_aniso_U_12
Ru1 0.01231(14) 0.01487(15) 0.01143(16) -0.0013(2) 0.0003(2) 0.00200(13)
Fe1 0.0134(3) 0.0208(4) 0.0165(4) -0.0003(3) 0.0005(3) -0.0003(3)
Cl1 0.0195(5) 0.0256(6) 0.0136(6) 0.0015(5) 0.0000(5) 0.0026(5)
N1 0.0151(15) 0.0127(15) 0.010(2) 0.0024(17) -0.0034(15) 0.0026(14)
N2 0.022(2) 0.030(2) 0.018(3) 0.001(2) 0.0029(18) -0.0010(18)
N3 0.0137(18) 0.0169(18) 0.016(2) -0.0049(17) 0.0017(17) 0.0013(15)
N4 0.0122(17) 0.0188(19) 0.018(2) -0.0033(18) -0.0022(16) -0.0008(15)
O1 0.0252(18) 0.045(2) 0.037(3) -0.012(2) 0.0019(18) -0.0131(18)
C1 0.017(2) 0.025(2) 0.020(3) 0.001(2) 0.005(2) -0.0041(19)
C2 0.0186(19) 0.0107(19) 0.010(2) 0.0001(18) -0.0038(18) 0.0025(16)
C3 0.013(2) 0.019(2) 0.028(3) -0.010(2) 0.002(2) 0.0040(18)
C4 0.013(2) 0.015(2) 0.011(2) 0.006(2) 0.0026(18) 0.0031(17)
C6 0.0146(19) 0.029(2) 0.014(2) 0.001(3) -0.002(2) -0.0027(17)
C7 0.017(2) 0.056(4) 0.019(3) 0.012(3) 0.004(2) 0.008(2)
C8 0.019(3) 0.092(5) 0.020(3) 0.009(4) 0.004(2) 0.014(3)
C9 0.028(3) 0.140(8) 0.037(4) 0.027(5) -0.001(3) 0.019(4)
C10 0.062(5) 0.160(10) 0.041(5) 0.060(6) 0.026(4) 0.077(6)
C11 0.090(6) 0.074(5) 0.043(5) 0.029(5) 0.025(4) 0.058(5)
C12 0.063(4) 0.042(4) 0.021(3) 0.013(3) 0.016(3) 0.034(3)
C13 0.104(5) 0.029(3) 0.049(6) 0.006(4) 0.018(4) 0.008(3)
C14 0.036(3) 0.097(6) 0.037(4) -0.008(4) -0.006(3) -0.015(4)
C15 0.0083(19) 0.014(2) 0.013(2) -0.001(2) 0.0016(17) 0.0013(16)
C16 0.012(2) 0.017(2) 0.015(3) 0.004(2) -0.0008(18) -0.0015(18)
C17 0.019(2) 0.030(3) 0.011(3) -0.001(2) -0.0041(19) 0.003(2)
C18 0.026(2) 0.027(3) 0.019(3) -0.008(2) -0.002(2) 0.000(2)
C19 0.027(2) 0.016(2) 0.025(3) -0.003(2) -0.001(2) -0.002(2)
C20 0.014(2) 0.015(2) 0.018(3) 0.002(2) 0.0001(19) -0.0001(18)
C21 0.030(2) 0.016(2) 0.023(3) 0.003(2) -0.004(2) -0.0025(18)
C22 0.025(2) 0.019(2) 0.021(3) 0.005(2) 0.000(2) 0.004(2)
C23 0.066(4) 0.033(3) 0.014(3) 0.002(3) 0.004(3) -0.015(3)
C24 0.021(3) 0.069(4) 0.021(3) 0.020(3) 0.001(2) 0.006(3)
C25 0.085(5) 0.021(3) 0.024(3) 0.003(3) 0.010(4) 0.009(3)
C26 0.035(3) 0.077(5) 0.022(3) 0.013(4) -0.003(3) -0.033(3)
C27 0.047(4) 0.066(5) 0.028(4) 0.017(4) 0.020(3) 0.032(3)
C28 0.013(2) 0.016(2) 0.020(3) -0.007(2) 0.001(2) -0.0043(17)
C29 0.017(2) 0.021(2) 0.016(3) -0.001(2) 0.005(2) -0.0031(19)
C30 0.015(2) 0.026(3) 0.032(3) -0.001(3) -0.004(2) -0.005(2)
C31 0.019(2) 0.028(3) 0.034(3) 0.001(3) 0.002(2) -0.005(2)
C32 0.024(2) 0.019(2) 0.025(3) -0.001(3) 0.005(3) -0.0043(17)
C33 0.023(2) 0.017(2) 0.019(3) -0.003(2) -0.004(2) 0.0005(17)
C34 0.029(3) 0.023(2) 0.032(3) -0.001(2) 0.000(2) 0.012(2)
C35 0.024(3) 0.033(3) 0.020(3) 0.006(3) -0.005(2) -0.004(2)
C36 0.017(2) 0.021(2) 0.028(3) -0.002(2) 0.011(2) 0.0036(18)
C37 0.0081(15) 0.024(2) 0.020(2) -0.005(3) -0.002(2) 0.0001(15)
C38 0.016(2) 0.016(2) 0.022(3) -0.004(2) 0.005(2) -0.0001(18)
C39 0.014(2) 0.024(3) 0.014(3) 0.001(2) 0.0079(19) 0.0018(19)
C40 0.016(2) 0.027(3) 0.010(2) -0.007(2) 0.001(2) 0.002(2)
C41 0.014(2) 0.018(2) 0.020(3) -0.002(2) 0.003(2) -0.0012(19)
C42 0.017(2) 0.024(2) 0.035(4) 0.005(2) 0.003(2) 0.0046(19)
C43 0.020(2) 0.020(2) 0.037(4) -0.002(2) 0.002(2) 0.0071(19)
C44 0.035(3) 0.049(4) 0.033(4) 0.013(3) 0.004(3) 0.021(3)
C45 0.030(3) 0.034(3) 0.015(3) 0.004(2) 0.003(2) 0.003(2)
P1 0.0245(7) 0.0589(11) 0.0340(10) 0.0099(9) 0.0056(7) -0.0007(8)
F1 0.042(2) 0.066(3) 0.088(4) 0.004(3) -0.019(2) -0.0129(19)
F2 0.0377(19) 0.142(4) 0.098(4) -0.060(4) -0.018(3) 0.012(2)
F3 0.059(2) 0.096(3) 0.059(3) -0.009(3) -0.012(2) 0.031(2)
F4 0.046(3) 0.073(3) 0.173(6) -0.036(3) 0.001(3) 0.016(2)
F5 0.137(4) 0.086(3) 0.053(3) -0.006(3) 0.044(3) -0.064(3)
F6 0.109(4) 0.172(5) 0.068(4) 0.074(4) 0.021(3) 0.002(4)
O2 0.0227(16) 0.0186(17) 0.031(2) -0.0080(17) 0.0059(15) -0.0023(14)
C46 0.024(2) 0.023(2) 0.032(3) -0.004(3) 0.004(2) 0.006(2)
C47 0.042(3) 0.036(3) 0.049(4) -0.020(3) 0.005(3) 0.002(3)
C48 0.044(3) 0.044(4) 0.043(5) -0.025(3) -0.013(3) 0.010(3)
C49 0.028(3) 0.030(3) 0.046(4) -0.013(3) -0.004(3) -0.009(2)

loop_
_atom_type_symbol
_atom_type_description
_atom_type_scat_dispersion_real
_atom_type_scat_dispersion_imag
_atom_type_scat_source
C C 0.0033 0.0016 'International Tables Vol C Tables 4.2.6.8 and 6.1.1.4'
H H 0.0000 0.0000 'International Tables Vol C Tables 4.2.6.8 and 6.1.1.4'
N N 0.0061 0.0033 'International Tables Vol C Tables 4.2.6.8 and 6.1.1.4'
O O 0.0106 0.0060 'International Tables Vol C Tables 4.2.6.8 and 6.1.1.4'
F F 0.0171 0.0103 'International Tables Vol C Tables 4.2.6.8 and 6.1.1.4'
P P 0.1023 0.0942 'International Tables Vol C Tables 4.2.6.8 and 6.1.1.4'
Cl Cl 0.1484 0.1585 'International Tables Vol C Tables 4.2.6.8 and 6.1.1.4'
Fe Fe 0.3463 0.8444 'International Tables Vol C Tables 4.2.6.8 and 6.1.1.4'
Ru Ru -1.2594 0.8363 'International Tables Vol C Tables 4.2.6.8 and 6.1.1.4'

loop_
_geom_angle_atom_site_label_1
_geom_angle_atom_site_label_2
_geom_angle_atom_site_label_3
_geom_angle
C4 Ru1 N1 75.83(15)
C4 Ru1 C40 132.17(19)
N1 Ru1 C40 93.23(16)
C4 Ru1 C37 119.49(17)
N1 Ru1 C37 164.39(14)
C40 Ru1 C37 78.6(2)
C4 Ru1 C38 101.17(17)
N1 Ru1 C38 149.78(16)
C40 Ru1 C38 66.12(18)
C37 Ru1 C38 36.66(17)
C4 Ru1 C39 106.05(17)
N1 Ru1 C39 114.36(16)
C40 Ru1 C39 36.85(17)
C37 Ru1 C39 66.4(2)
C38 Ru1 C39 36.66(17)
C4 Ru1 C41 169.26(19)
N1 Ru1 C41 100.54(15)
C40 Ru1 C41 37.29(18)
C37 Ru1 C41 64.97(17)
C38 Ru1 C41 76.76(17)
C39 Ru1 C41 65.91(17)
C4 Ru1 C36 153.39(18)
N1 Ru1 C36 127.97(15)
C40 Ru1 C36 65.13(18)
C37 Ru1 C36 36.44(14)
C38 Ru1 C36 64.82(16)
C39 Ru1 C36 76.75(17)
C41 Ru1 C36 34.73(17)
C4 Ru1 Cl1 79.78(14)
N1 Ru1 Cl1 84.86(10)
C40 Ru1 Cl1 146.52(14)
C37 Ru1 Cl1 94.57(16)
C38 Ru1 Cl1 124.68(13)
C39 Ru1 Cl1 160.67(12)
C41 Ru1 Cl1 110.18(13)
C36 Ru1 Cl1 89.89(13)
C1 Fe1 C6 90.4(2)
C1 Fe1 C2 100.47(19)
C6 Fe1 C2 93.26(18)
C1 Fe1 C25 90.0(2)
C6 Fe1 C25 154.6(2)
C2 Fe1 C25 111.7(2)
C1 Fe1 C24 123.3(3)
C6 Fe1 C24 146.0(3)
C2 Fe1 C24 85.68(19)
C25 Fe1 C24 38.4(2)
C1 Fe1 C26 89.9(2)
C6 Fe1 C26 115.5(2)
C2 Fe1 C26 149.4(2)
C25 Fe1 C26 39.1(2)
C24 Fe1 C26 64.9(2)
C1 Fe1 C23 152.7(2)
C6 Fe1 C23 108.4(3)
C2 Fe1 C23 98.1(2)
C25 Fe1 C23 64.5(2)
C24 Fe1 C23 38.8(2)
C26 Fe1 C23 64.3(2)
C1 Fe1 C27 123.1(3)
C6 Fe1 C27 94.8(2)
C2 Fe1 C27 135.5(3)
C25 Fe1 C27 64.1(2)
C24 Fe1 C27 64.3(2)
C26 Fe1 C27 37.9(3)
C23 Fe1 C27 38.2(2)
C2 N1 C15 120.2(3)
C2 N1 Ru1 119.3(3)
C15 N1 Ru1 120.2(3)
C6 N2 C7 168.9(5)
C4 N3 C2 117.8(4)
C4 N3 C3 119.9(4)
C2 N3 C3 122.1(3)
C4 N4 C28 123.9(4)
C4 N4 H4 118.0
C28 N4 H4 118.0
O1 C1 Fe1 168.5(4)
N1 C2 N3 110.3(3)
N1 C2 Fe1 127.4(3)
N3 C2 Fe1 121.5(3)
N3 C3 H3A 109.5
N3 C3 H3B 109.5
H3A C3 H3B 109.5
N3 C3 H3C 109.5
H3A C3 H3C 109.5
H3B C3 H3C 109.5
N4 C4 N3 113.8(4)
N4 C4 Ru1 130.7(3)
N3 C4 Ru1 115.2(3)
N2 C6 Fe1 175.5(5)
C12 C7 C8 123.5(6)
C12 C7 N2 119.0(5)
C8 C7 N2 117.4(6)
C9 C8 C7 115.7(7)
C9 C8 C14 121.8(7)
C7 C8 C14 122.4(6)
C10 C9 C8 122.7(8)
C10 C9 H9 118.7
C8 C9 H9 118.7
C11 C10 C9 118.9(7)
C11 C10 H10 120.5
C9 C10 H10 120.5
C10 C11 C12 123.2(8)
C10 C11 H11 118.4
C12 C11 H11 118.4
C11 C12 C7 115.9(7)
C11 C12 C13 123.0(7)
C7 C12 C13 121.1(5)
C12 C13 H13A 109.5
C12 C13 H13B 109.5
H13A C13 H13B 109.5
C12 C13 H13C 109.5
H13A C13 H13C 109.5
H13B C13 H13C 109.5
C8 C14 H14A 109.5
C8 C14 H14B 109.5
H14A C14 H14B 109.5
C8 C14 H14C 109.5
H14A C14 H14C 109.5
H14B C14 H14C 109.5
C20 C15 C16 122.1(4)
C20 C15 N1 121.0(4)
C16 C15 N1 116.8(4)
C17 C16 C15 118.0(4)
C17 C16 C22 119.1(4)
C15 C16 C22 122.8(4)
C18 C17 C16 120.9(5)
C18 C17 H17 119.5
C16 C17 H17 119.5
C19 C18 C17 119.4(5)
C19 C18 H18 120.3
C17 C18 H18 120.3
C18 C19 C20 122.3(5)
C18 C19 H19 118.8
C20 C19 H19 118.8
C19 C20 C15 117.2(5)
C19 C20 C21 121.0(4)
C15 C20 C21 121.7(4)
C20 C21 H21A 109.5
C20 C21 H21B 109.5
H21A C21 H21B 109.5
C20 C21 H21C 109.5
H21A C21 H21C 109.5
H21B C21 H21C 109.5
C16 C22 H22A 109.5
C16 C22 H22B 109.5
H22A C22 H22B 109.5
C16 C22 H22C 109.5
H22A C22 H22C 109.5
H22B C22 H22C 109.5
C27 C23 C24 107.4(6)
C27 C23 Fe1 71.1(4)
C24 C23 Fe1 69.9(3)
C27 C23 H23 126.3
C24 C23 H23 126.3
Fe1 C23 H23 124.3
C25 C24 C23 107.9(5)
C25 C24 Fe1 70.5(3)
C23 C24 Fe1 71.3(3)
C25 C24 H24 126.1
C23 C24 H24 126.1
Fe1 C24 H24 123.8
C24 C25 C26 108.2(5)
C24 C25 Fe1 71.1(3)
C26 C25 Fe1 70.8(3)
C24 C25 H25 125.9
C26 C25 H25 125.9
Fe1 C25 H25 123.9
C27 C26 C25 107.6(5)
C27 C26 Fe1 72.0(3)
C25 C26 Fe1 70.2(3)
C27 C26 H26 126.2
C25 C26 H26 126.2
Fe1 C26 H26 123.3
C26 C27 C23 109.0(5)
C26 C27 Fe1 70.1(3)
C23 C27 Fe1 70.7(3)
C26 C27 H27 125.5
C23 C27 H27 125.5
Fe1 C27 H27 125.3
C33 C28 C29 123.2(4)
C33 C28 N4 116.7(4)
C29 C28 N4 119.9(4)
C30 C29 C28 116.4(5)
C30 C29 C35 121.7(4)
C28 C29 C35 121.9(4)
C31 C30 C29 121.4(5)
C31 C30 H30 119.3
C29 C30 H30 119.3
C30 C31 C32 121.1(5)
C30 C31 H31 119.4
C32 C31 H31 119.4
C31 C32 C33 119.3(5)
C31 C32 H32 120.3
C33 C32 H32 120.3
C28 C33 C32 118.2(4)
C28 C33 C34 121.4(4)
C32 C33 C34 120.4(5)
C33 C34 H34A 109.5
C33 C34 H34B 109.5
H34A C34 H34B 109.5
C33 C34 H34C 109.5
H34A C34 H34C 109.5
H34B C34 H34C 109.5
C29 C35 H35A 109.5
C29 C35 H35B 109.5
H35A C35 H35B 109.5
C29 C35 H35C 109.5
H35A C35 H35C 109.5
H35B C35 H35C 109.5
C41 C36 C37 118.9(4)
C41 C36 C42 120.2(4)
C37 C36 C42 120.8(4)
C41 C36 Ru1 70.1(3)
C37 C36 Ru1 67.7(2)
C42 C36 Ru1 137.8(3)
C38 C37 C36 119.6(5)
C38 C37 Ru1 71.7(2)
C36 C37 Ru1 75.8(2)
C38 C37 H37 120.2
C36 C37 H37 120.2
Ru1 C37 H37 123.8
C37 C38 C39 121.5(4)
C37 C38 Ru1 71.7(2)
C39 C38 Ru1 72.4(3)
C37 C38 H38 119.3
C39 C38 H38 119.3
Ru1 C38 H38 129.1
C40 C39 C38 117.4(4)
C40 C39 C45 121.4(5)
C38 C39 C45 121.1(4)
C40 C39 Ru1 68.3(3)
C38 C39 Ru1 70.9(3)
C45 C39 Ru1 134.5(3)
C39 C40 C41 121.4(4)
C39 C40 Ru1 74.8(3)
C41 C40 Ru1 75.4(3)
C39 C40 H40 119.3
C41 C40 H40 119.3
Ru1 C40 H40 121.6
C36 C41 C40 120.2(4)
C36 C41 Ru1 75.1(3)
C40 C41 Ru1 67.3(3)
C36 C41 H41 119.9
C40 C41 H41 119.9
Ru1 C41 H41 130.2
C44 C42 C36 116.2(4)
C44 C42 C43 110.7(4)
C36 C42 C43 105.6(4)
C44 C42 H42 119(4)
C36 C42 H42 96(3)
C43 C42 H42 107(4)
C42 C43 H43A 109.5
C42 C43 H43B 109.5
H43A C43 H43B 109.5
C42 C43 H43C 109.5
H43A C43 H43C 109.5
H43B C43 H43C 109.5
C42 C44 H44A 109.5
C42 C44 H44B 109.5
H44A C44 H44B 109.5
C42 C44 H44C 109.5
H44A C44 H44C 109.5
H44B C44 H44C 109.5
C39 C45 H45A 109.5
C39 C45 H45B 109.5
H45A C45 H45B 109.5
C39 C45 H45C 109.5
H45A C45 H45C 109.5
H45B C45 H45C 109.5
F5 P1 F4 90.3(3)
F5 P1 F6 179.0(3)
F4 P1 F6 90.7(3)
F5 P1 F1 90.2(3)
F4 P1 F1 89.5(3)
F6 P1 F1 90.1(3)
F5 P1 F2 89.4(3)
F4 P1 F2 90.9(2)
F6 P1 F2 90.2(3)
F1 P1 F2 179.4(3)
F5 P1 F3 89.9(3)
F4 P1 F3 179.8(3)
F6 P1 F3 89.1(3)
F1 P1 F3 90.6(2)
F2 P1 F3 89.1(2)
C49 O2 C46 108.5(4)
O2 C46 C47 107.2(4)
O2 C46 H46A 110.3
C47 C46 H46A 110.3
O2 C46 H46B 110.3
C47 C46 H46B 110.3
H46A C46 H46B 108.5
C46 C47 C48 104.4(4)
C46 C47 H47A 110.9
C48 C47 H47A 110.9
C46 C47 H47B 110.9
C48 C47 H47B 110.9
H47A C47 H47B 108.9
C49 C48 C47 103.1(5)
C49 C48 H48A 111.2
C47 C48 H48A 111.2
C49 C48 H48B 111.2
C47 C48 H48B 111.2
H48A C48 H48B 109.1
O2 C49 C48 106.6(4)
O2 C49 H49A 110.4
C48 C49 H49A 110.4
O2 C49 H49B 110.4
C48 C49 H49B 110.4
H49A C49 H49B 108.6

loop_
_geom_bond_atom_site_label_1
_geom_bond_atom_site_label_2
_geom_bond_distance
Ru1 C4 2.014(4)
Ru1 N1 2.073(3)
Ru1 C40 2.178(5)
Ru1 C37 2.242(3)
Ru1 C38 2.242(4)
Ru1 C39 2.262(5)
Ru1 C41 2.286(5)
Ru1 C36 2.349(4)
Ru1 Cl1 2.4116(13)
Fe1 C1 1.773(5)
Fe1 C6 1.821(5)
Fe1 C2 1.998(4)
Fe1 C25 2.087(6)
Fe1 C24 2.094(6)
Fe1 C26 2.095(6)
Fe1 C23 2.112(6)
Fe1 C27 2.118(6)
N1 C2 1.315(5)
N1 C15 1.441(6)
N2 C6 1.179(6)
N2 C7 1.404(7)
N3 C4 1.376(5)
N3 C2 1.410(5)
N3 C3 1.482(5)
N4 C4 1.329(6)
N4 C28 1.446(5)
N4 H4 0.8600
O1 C1 1.146(6)
C3 H3A 0.9600
C3 H3B 0.9600
C3 H3C 0.9600
C7 C12 1.398(8)
C7 C8 1.401(9)
C8 C9 1.378(9)
C8 C14 1.502(9)
C9 C10 1.378(12)
C9 H9 0.9300
C10 C11 1.350(13)
C10 H10 0.9300
C11 C12 1.380(9)
C11 H11 0.9300
C12 C13 1.489(9)
C13 H13A 0.9600
C13 H13B 0.9600
C13 H13C 0.9600
C14 H14A 0.9600
C14 H14B 0.9600
C14 H14C 0.9600
C15 C20 1.396(6)
C15 C16 1.404(6)
C16 C17 1.393(6)
C16 C22 1.512(6)
C17 C18 1.391(6)
C17 H17 0.9300
C18 C19 1.372(7)
C18 H18 0.9300
C19 C20 1.395(7)
C19 H19 0.9300
C20 C21 1.496(7)
C21 H21A 0.9600
C21 H21B 0.9600
C21 H21C 0.9600
C22 H22A 0.9600
C22 H22B 0.9600
C22 H22C 0.9600
C23 C27 1.383(8)
C23 C24 1.397(8)
C23 H23 0.9300
C24 C25 1.376(8)
C24 H24 0.9300
C25 C26 1.398(8)
C25 H25 0.9300
C26 C27 1.368(9)
C26 H26 0.9300
C27 H27 0.9300
C28 C33 1.382(7)
C28 C29 1.403(6)
C29 C30 1.383(6)
C29 C35 1.493(7)
C30 C31 1.372(7)
C30 H30 0.9300
C31 C32 1.389(7)
C31 H31 0.9300
C32 C33 1.389(6)
C32 H32 0.9300
C33 C34 1.522(6)
C34 H34A 0.9600
C34 H34B 0.9600
C34 H34C 0.9600
C35 H35A 0.9600
C35 H35B 0.9600
C35 H35C 0.9600
C36 C41 1.385(7)
C36 C37 1.439(6)
C36 C42 1.518(7)
C37 C38 1.410(7)
C37 H37 0.9300
C38 C39 1.417(7)
C38 H38 0.9300
C39 C40 1.405(6)
C39 C45 1.509(7)
C40 C41 1.431(7)
C40 H40 0.9300
C41 H41 0.9300
C42 C44 1.511(8)
C42 C43 1.532(6)
C42 H42 1.02(6)
C43 H43A 0.9600
C43 H43B 0.9600
C43 H43C 0.9600
C44 H44A 0.9600
C44 H44B 0.9600
C44 H44C 0.9600
C45 H45A 0.9600
C45 H45B 0.9600
C45 H45C 0.9600
P1 F5 1.570(4)
P1 F4 1.574(5)
P1 F6 1.577(5)
P1 F1 1.582(4)
P1 F2 1.583(4)
P1 F3 1.595(4)
O2 C49 1.439(6)
O2 C46 1.442(6)
C46 C47 1.493(7)
C46 H46A 0.9700
C46 H46B 0.9700
C47 C48 1.504(7)
C47 H47A 0.9700
C47 H47B 0.9700
C48 C49 1.485(8)
C48 H48A 0.9700
C48 H48B 0.9700
C49 H49A 0.9700
C49 H49B 0.9700

loop_
_geom_torsion_atom_site_label_1
_geom_torsion_atom_site_label_2
_geom_torsion_atom_site_label_3
_geom_torsion_atom_site_label_4
_geom_torsion
C4 Ru1 N1 C2 -11.8(3)
C40 Ru1 N1 C2 -144.6(4)
C37 Ru1 N1 C2 157.5(7)
C38 Ru1 N1 C2 -99.8(4)
C39 Ru1 N1 C2 -113.3(3)
C41 Ru1 N1 C2 178.5(3)
C36 Ru1 N1 C2 154.7(3)
Cl1 Ru1 N1 C2 68.9(3)
C4 Ru1 N1 C15 162.3(3)
C40 Ru1 N1 C15 29.5(3)
C37 Ru1 N1 C15 -28.4(9)
C38 Ru1 N1 C15 74.4(4)
C39 Ru1 N1 C15 60.8(3)
C41 Ru1 N1 C15 -7.4(3)
C36 Ru1 N1 C15 -31.1(4)
Cl1 Ru1 N1 C15 -117.0(3)
C6 Fe1 C1 O1 -89(2)
C2 Fe1 C1 O1 177(2)
C25 Fe1 C1 O1 65(2)
C24 Fe1 C1 O1 86(2)
C26 Fe1 C1 O1 26(2)
C23 Fe1 C1 O1 45(3)
C27 Fe1 C1 O1 7(2)
C15 N1 C2 N3 -161.5(4)
Ru1 N1 C2 N3 12.7(5)
C15 N1 C2 Fe1 28.6(6)
Ru1 N1 C2 Fe1 -157.3(2)
C4 N3 C2 N1 -5.5(6)
C3 N3 C2 N1 168.8(4)
C4 N3 C2 Fe1 165.1(3)
C3 N3 C2 Fe1 -20.5(6)
C1 Fe1 C2 N1 -29.8(5)
C6 Fe1 C2 N1 -120.7(4)
C25 Fe1 C2 N1 64.4(5)
C24 Fe1 C2 N1 93.3(5)
C26 Fe1 C2 N1 78.3(7)
C23 Fe1 C2 N1 130.1(4)
C27 Fe1 C2 N1 139.0(4)
C1 Fe1 C2 N3 161.3(4)
C6 Fe1 C2 N3 70.3(4)
C25 Fe1 C2 N3 -104.5(4)
C24 Fe1 C2 N3 -75.6(4)
C26 Fe1 C2 N3 -90.6(6)
C23 Fe1 C2 N3 -38.8(4)
C27 Fe1 C2 N3 -30.0(5)
C28 N4 C4 N3 -164.0(4)
C28 N4 C4 Ru1 23.0(7)
C2 N3 C4 N4 -178.1(4)
C3 N3 C4 N4 7.5(6)
C2 N3 C4 Ru1 -4.0(5)
C3 N3 C4 Ru1 -178.4(3)
N1 Ru1 C4 N4 -179.3(5)
C40 Ru1 C4 N4 -98.0(5)
C37 Ru1 C4 N4 4.0(5)
C38 Ru1 C4 N4 -30.2(5)
C39 Ru1 C4 N4 -67.6(5)
C41 Ru1 C4 N4 -107.9(9)
C36 Ru1 C4 N4 24.8(7)
Cl1 Ru1 C4 N4 93.5(4)
N1 Ru1 C4 N3 7.8(3)
C40 Ru1 C4 N3 89.1(4)
C37 Ru1 C4 N3 -168.9(3)
C38 Ru1 C4 N3 156.9(3)
C39 Ru1 C4 N3 119.5(3)
C41 Ru1 C4 N3 79.2(10)
C36 Ru1 C4 N3 -148.1(3)
Cl1 Ru1 C4 N3 -79.4(3)
C6 N2 C7 C12 170(2)
C6 N2 C7 C8 -10(3)
C12 C7 C8 C9 -2.3(8)
N2 C7 C8 C9 177.6(5)
C12 C7 C8 C14 175.1(6)
N2 C7 C8 C14 -5.0(8)
C7 C8 C9 C10 2.1(10)
C14 C8 C9 C10 -175.3(7)
C8 C9 C10 C11 -0.9(12)
C9 C10 C11 C12 -0.1(12)
C10 C11 C12 C7 -0.1(10)
C10 C11 C12 C13 179.0(7)
C8 C7 C12 C11 1.4(9)
N2 C7 C12 C11 -178.5(5)
C8 C7 C12 C13 -177.7(6)
N2 C7 C12 C13 2.3(8)
C2 N1 C15 C20 -107.8(5)
Ru1 N1 C15 C20 78.1(4)
C2 N1 C15 C16 75.8(5)
Ru1 N1 C15 C16 -98.2(4)
C20 C15 C16 C17 0.8(6)
N1 C15 C16 C17 177.1(4)
C20 C15 C16 C22 178.8(4)
N1 C15 C16 C22 -5.0(6)
C15 C16 C17 C18 0.5(6)
C22 C16 C17 C18 -177.5(4)
C16 C17 C18 C19 -1.7(7)
C17 C18 C19 C20 1.5(7)
C18 C19 C20 C15 -0.2(7)
C18 C19 C20 C21 178.3(4)
C16 C15 C20 C19 -1.0(6)
N1 C15 C20 C19 -177.1(4)
C16 C15 C20 C21 -179.5(4)
N1 C15 C20 C21 4.4(6)
C1 Fe1 C23 C27 -57.5(7)
C6 Fe1 C23 C27 73.8(4)
C2 Fe1 C23 C27 170.0(4)
C25 Fe1 C23 C27 -79.8(4)
C24 Fe1 C23 C27 -117.4(5)
C26 Fe1 C23 C27 -36.3(4)
C1 Fe1 C23 C24 60.0(6)
C6 Fe1 C23 C24 -168.8(3)
C2 Fe1 C23 C24 -72.6(4)
C25 Fe1 C23 C24 37.6(3)
C26 Fe1 C23 C24 81.1(4)
C27 Fe1 C23 C24 117.4(5)
C27 C23 C24 C25 0.3(7)
Fe1 C23 C24 C25 -61.4(4)
C27 C23 C24 Fe1 61.6(4)
C1 Fe1 C24 C25 -34.0(4)
C6 Fe1 C24 C25 136.9(4)
C2 Fe1 C24 C25 -133.7(4)
C26 Fe1 C24 C25 37.9(4)
C23 Fe1 C24 C25 117.6(5)
C27 Fe1 C24 C25 80.1(4)
C1 Fe1 C24 C23 -151.6(3)
C6 Fe1 C24 C23 19.3(5)
C2 Fe1 C24 C23 108.7(4)
C25 Fe1 C24 C23 -117.6(5)
C26 Fe1 C24 C23 -79.7(4)
C27 Fe1 C24 C23 -37.5(4)
C23 C24 C25 C26 0.5(7)
Fe1 C24 C25 C26 -61.4(4)
C23 C24 C25 Fe1 61.9(4)
C1 Fe1 C25 C24 152.1(4)
C6 Fe1 C25 C24 -117.2(6)
C2 Fe1 C25 C24 50.9(4)
C26 Fe1 C25 C24 -117.9(5)
C23 Fe1 C25 C24 -38.0(3)
C27 Fe1 C25 C24 -80.5(4)
C1 Fe1 C25 C26 -89.9(4)
C6 Fe1 C25 C26 0.8(8)
C2 Fe1 C25 C26 168.8(4)
C24 Fe1 C25 C26 117.9(5)
C23 Fe1 C25 C26 80.0(4)
C27 Fe1 C25 C26 37.4(4)
C24 C25 C26 C27 -1.1(7)
Fe1 C25 C26 C27 -62.6(4)
C24 C25 C26 Fe1 61.6(4)
C1 Fe1 C26 C27 -152.9(4)
C6 Fe1 C26 C27 -62.5(4)
C2 Fe1 C26 C27 96.3(6)
C25 Fe1 C26 C27 117.1(5)
C24 Fe1 C26 C27 79.7(4)
C23 Fe1 C26 C27 36.6(4)
C1 Fe1 C26 C25 90.0(4)
C6 Fe1 C26 C25 -179.6(4)
C2 Fe1 C26 C25 -20.8(7)
C24 Fe1 C26 C25 -37.3(4)
C23 Fe1 C26 C25 -80.5(4)
C27 Fe1 C26 C25 -117.1(5)
C25 C26 C27 C23 1.2(7)
Fe1 C26 C27 C23 -60.2(4)
C25 C26 C27 Fe1 61.5(4)
C24 C23 C27 C26 -0.9(7)
Fe1 C23 C27 C26 59.9(4)
C24 C23 C27 Fe1 -60.8(4)
C1 Fe1 C27 C26 32.9(5)
C6 Fe1 C27 C26 126.5(4)
C2 Fe1 C27 C26 -133.8(4)
C25 Fe1 C27 C26 -38.6(4)
C24 Fe1 C27 C26 -81.5(4)
C23 Fe1 C27 C26 -119.6(5)
C1 Fe1 C27 C23 152.5(4)
C6 Fe1 C27 C23 -113.9(4)
C2 Fe1 C27 C23 -14.2(5)
C25 Fe1 C27 C23 81.0(4)
C24 Fe1 C27 C23 38.1(4)
C26 Fe1 C27 C23 119.6(5)
C4 N4 C28 C33 88.2(6)
C4 N4 C28 C29 -95.4(6)
C33 C28 C29 C30 -5.9(7)
N4 C28 C29 C30 178.0(4)
C33 C28 C29 C35 173.6(5)
N4 C28 C29 C35 -2.5(7)
C28 C29 C30 C31 2.1(7)
C35 C29 C30 C31 -177.5(5)
C29 C30 C31 C32 1.0(8)
C30 C31 C32 C33 -0.6(8)
C29 C28 C33 C32 6.4(7)
N4 C28 C33 C32 -177.4(4)
C29 C28 C33 C34 -174.2(4)
N4 C28 C33 C34 2.1(7)
C31 C32 C33 C28 -3.0(7)
C31 C32 C33 C34 177.6(5)
C4 Ru1 C36 C41 -166.1(4)
N1 Ru1 C36 C41 44.1(4)
C40 Ru1 C36 C41 -29.5(3)
C37 Ru1 C36 C41 -134.7(5)
C38 Ru1 C36 C41 -103.5(3)
C39 Ru1 C36 C41 -66.6(3)
Cl1 Ru1 C36 C41 127.5(3)
C4 Ru1 C36 C37 -31.4(6)
N1 Ru1 C36 C37 178.8(3)
C40 Ru1 C36 C37 105.2(4)
C38 Ru1 C36 C37 31.2(3)
C39 Ru1 C36 C37 68.0(3)
C41 Ru1 C36 C37 134.7(5)
Cl1 Ru1 C36 C37 -97.9(3)
C4 Ru1 C36 C42 80.4(6)
N1 Ru1 C36 C42 -69.4(6)
C40 Ru1 C36 C42 -143.0(6)
C37 Ru1 C36 C42 111.8(7)
C38 Ru1 C36 C42 143.0(6)
C39 Ru1 C36 C42 179.8(6)
C41 Ru1 C36 C42 -113.5(6)
Cl1 Ru1 C36 C42 13.9(5)
C41 C36 C37 C38 -9.1(7)
C42 C36 C37 C38 167.6(4)
Ru1 C36 C37 C38 -58.9(3)
C41 C36 C37 Ru1 49.8(4)
C42 C36 C37 Ru1 -133.5(4)
C4 Ru1 C37 C38 -67.2(4)
N1 Ru1 C37 C38 124.7(6)
C40 Ru1 C37 C38 65.1(3)
C39 Ru1 C37 C38 28.5(3)
C41 Ru1 C37 C38 101.8(4)
C36 Ru1 C37 C38 128.3(5)
Cl1 Ru1 C37 C38 -148.1(3)
C4 Ru1 C37 C36 164.4(3)
N1 Ru1 C37 C36 -3.6(9)
C40 Ru1 C37 C36 -63.3(3)
C38 Ru1 C37 C36 -128.3(5)
C39 Ru1 C37 C36 -99.8(4)
C41 Ru1 C37 C36 -26.6(3)
Cl1 Ru1 C37 C36 83.6(3)
C36 C37 C38 C39 6.2(7)
Ru1 C37 C38 C39 -54.9(4)
C36 C37 C38 Ru1 61.0(4)
C4 Ru1 C38 C37 125.1(3)
N1 Ru1 C38 C37 -153.9(3)
C40 Ru1 C38 C37 -103.5(3)
C39 Ru1 C38 C37 -133.0(4)
C41 Ru1 C38 C37 -65.7(3)
C36 Ru1 C38 C37 -31.0(3)
Cl1 Ru1 C38 C37 39.9(3)
C4 Ru1 C38 C39 -101.9(3)
N1 Ru1 C38 C39 -21.0(5)
C40 Ru1 C38 C39 29.4(3)
C37 Ru1 C38 C39 133.0(4)
C41 Ru1 C38 C39 67.3(3)
C36 Ru1 C38 C39 102.0(3)
Cl1 Ru1 C38 C39 172.8(2)
C37 C38 C39 C40 2.8(7)
Ru1 C38 C39 C40 -51.7(4)
C37 C38 C39 C45 -174.4(4)
Ru1 C38 C39 C45 131.1(4)
C37 C38 C39 Ru1 54.5(4)
C4 Ru1 C39 C40 -141.3(3)
N1 Ru1 C39 C40 -59.9(3)
C37 Ru1 C39 C40 103.0(3)
C38 Ru1 C39 C40 131.5(4)
C41 Ru1 C39 C40 31.1(3)
C36 Ru1 C39 C40 66.0(3)
Cl1 Ru1 C39 C40 113.4(4)
C4 Ru1 C39 C38 87.2(3)
N1 Ru1 C39 C38 168.6(2)
C40 Ru1 C39 C38 -131.5(4)
C37 Ru1 C39 C38 -28.5(3)
C41 Ru1 C39 C38 -100.4(3)
C36 Ru1 C39 C38 -65.4(3)
Cl1 Ru1 C39 C38 -18.0(6)
C4 Ru1 C39 C45 -28.0(5)
N1 Ru1 C39 C45 53.4(5)
C40 Ru1 C39 C45 113.3(6)
C37 Ru1 C39 C45 -143.7(5)
C38 Ru1 C39 C45 -115.2(6)
C41 Ru1 C39 C45 144.4(5)
C36 Ru1 C39 C45 179.4(5)
Cl1 Ru1 C39 C45 -133.2(4)
C38 C39 C40 C41 -9.0(7)
C45 C39 C40 C41 168.2(4)
Ru1 C39 C40 C41 -61.9(4)
C38 C39 C40 Ru1 52.9(4)
C45 C39 C40 Ru1 -129.9(4)
C4 Ru1 C40 C39 54.1(4)
N1 Ru1 C40 C39 127.8(3)
C37 Ru1 C40 C39 -65.6(3)
C38 Ru1 C40 C39 -29.3(3)
C41 Ru1 C40 C39 -129.0(4)
C36 Ru1 C40 C39 -101.4(3)
Cl1 Ru1 C40 C39 -146.6(2)
C4 Ru1 C40 C41 -177.0(2)
N1 Ru1 C40 C41 -103.2(3)
C37 Ru1 C40 C41 63.4(3)
C38 Ru1 C40 C41 99.7(3)
C39 Ru1 C40 C41 129.0(4)
C36 Ru1 C40 C41 27.6(2)
Cl1 Ru1 C40 C41 -17.6(4)
C37 C36 C41 C40 3.2(7)
C42 C36 C41 C40 -173.6(4)
Ru1 C36 C41 C40 51.9(4)
C37 C36 C41 Ru1 -48.7(4)
C42 C36 C41 Ru1 134.5(4)
C39 C40 C41 C36 6.1(7)
Ru1 C40 C41 C36 -55.5(4)
C39 C40 C41 Ru1 61.6(4)
C4 Ru1 C41 C36 144.7(8)
N1 Ru1 C41 C36 -146.1(3)
C40 Ru1 C41 C36 132.5(4)
C37 Ru1 C41 C36 27.8(3)
C38 Ru1 C41 C36 64.7(3)
C39 Ru1 C41 C36 101.8(3)
Cl1 Ru1 C41 C36 -57.8(3)
C4 Ru1 C41 C40 12.2(10)
N1 Ru1 C41 C40 81.4(3)
C37 Ru1 C41 C40 -104.7(3)
C38 Ru1 C41 C40 -67.8(3)
C39 Ru1 C41 C40 -30.7(3)
C36 Ru1 C41 C40 -132.5(4)
Cl1 Ru1 C41 C40 169.7(2)
C41 C36 C42 C44 -149.5(5)
C37 C36 C42 C44 33.8(6)
Ru1 C36 C42 C44 -56.2(7)
C41 C36 C42 C43 87.3(5)
C37 C36 C42 C43 -89.4(6)
Ru1 C36 C42 C43 -179.4(4)
C49 O2 C46 C47 0.7(6)
O2 C46 C47 C48 -19.9(6)
C46 C47 C48 C49 30.7(6)
C46 O2 C49 C48 19.3(6)
C47 C48 C49 O2 -31.0(6)
